data_2019270
loop_
_publ_author_name
'Hennings, Erik'
'Schmidt, Horst'
'Voigt, Wolfgang'

_publ_section_title
;
 Crystal structures of hydrates of simple inorganic salts. I. Water-rich
 magnesium halide hydrates MgCl~2~&#x00B7;8H~2~O, MgCl~2~&#x00B7;12H~2~O,
 MgBr~2~&#x00B7;6H~2~O, MgBr~2~&#x00B7;9H~2~O, MgI~2~&#x00B7;8H~2~O and
 MgI~2~&#x00B7;9H~2~O
;
_journal_coeditor_code QS3030
_journal_issue 11
_journal_name_full 'Acta Crystallographica Section C'
_journal_page_first 1292
_journal_page_last 1300
_journal_paper_doi 10.1107/S0108270113028138
_journal_volume 69
_journal_year 2013
_chemical_formula_iupac 'Mg Cl2 , 12H2 O'
_chemical_formula_moiety 'H12 Mg O6, 2(Cl), 6(H2 O)'
_chemical_formula_sum 'Cl2 H24 Mg O12'
_chemical_formula_weight 311.40
_chemical_name_common 'magnesium chloride dodecahydrate'
_chemical_name_systematic
;
Magnesium chloride dodecahydrate
;
_space_group_crystal_system monoclinic
_space_group_IT_number 14
_space_group_name_Hall '-P 2yn'
_space_group_name_H-M_alt 'P 1 21/n 1'
_symmetry_space_group_name_Hall '-P 2yn'
_symmetry_space_group_name_H-M 'P 1 21/n 1'
_atom_sites_solution_hydrogens difmap
_audit_creation_method SHELXL-2012
_cell_angle_alpha 90
_cell_angle_beta 113.44(2)
_cell_angle_gamma 90
_cell_formula_units_Z 2
_cell_length_a 7.3496(16)
_cell_length_b 14.419(3)
_cell_length_c 8.570(3)
_cell_measurement_reflns_used 1803
_cell_measurement_temperature 150
_cell_measurement_theta_max 29.54
_cell_measurement_theta_min 2.94
_cell_volume 833.2(4)
_computing_cell_refinement 'X-AREA (Stoe & Cie, 2009)'
_computing_data_collection 'X-AREA (Stoe & Cie, 2009)'
_computing_data_reduction 'X-RED (Stoe & Cie, 2009)'
_computing_molecular_graphics 'DIAMOND (Brandenburg, 2006)'
_computing_publication_material 'publCIF (Westrip, 2010)'
_computing_structure_refinement 'SHELXL2012 (Sheldrick, 2008)'
_computing_structure_solution 'SHELXS97 (Sheldrick, 2008)'
_diffrn_ambient_temperature 150
_diffrn_measured_fraction_theta_full 0.998
_diffrn_measured_fraction_theta_max 0.998
_diffrn_measurement_device_type 'Stoe IPDS 2T'
_diffrn_radiation_type MoK\a
_diffrn_radiation_wavelength 0.71073
_diffrn_reflns_av_R_equivalents 0.1284
_diffrn_reflns_limit_h_max 10
_diffrn_reflns_limit_h_min -9
_diffrn_reflns_limit_k_max 16
_diffrn_reflns_limit_k_min -19
_diffrn_reflns_limit_l_max 1
_diffrn_reflns_limit_l_min -11
_diffrn_reflns_number 1918
_diffrn_reflns_theta_full 25.242
_diffrn_reflns_theta_max 27.498
_diffrn_reflns_theta_min 2.825
_exptl_absorpt_coefficient_mu 0.462
_exptl_absorpt_correction_T_max 0.7818
_exptl_absorpt_correction_T_min 0.6639
_exptl_absorpt_correction_type integration
_exptl_absorpt_process_details '(Coppens, 1970)'
_exptl_crystal_density_diffrn 1.241
_exptl_crystal_F_000 332
_exptl_crystal_size_max 0.981
_exptl_crystal_size_mid 0.757
_exptl_crystal_size_min 0.533
_refine_diff_density_max 0.977
_refine_diff_density_min -0.616
_refine_ls_extinction_coef 0.072(11)
_refine_ls_extinction_expression Fc^*^=kFc[1+0.001xFc^2^\l^3^/sin(2\q)]^-1/4^
_refine_ls_extinction_method 'SHELXL2012 (Sheldrick, 2008)'
_refine_ls_goodness_of_fit_ref 1.044
_refine_ls_hydrogen_treatment refall
_refine_ls_matrix_type full
_refine_ls_number_parameters 119
_refine_ls_number_reflns 1916
_refine_ls_number_restraints 18
_refine_ls_restrained_S_all 1.039
_refine_ls_R_factor_all 0.0536
_refine_ls_R_factor_gt 0.0478
_refine_ls_shift/su_max 0.000
_refine_ls_shift/su_mean 0.000
_refine_ls_structure_factor_coef Fsqd
_refine_ls_weighting_details 'w = 1/[\s^2^(Fo^2^)+(0.1155P)^2^] where P=(Fo^2^+2Fc^2^)/3'
_refine_ls_weighting_scheme calc
_refine_ls_wR_factor_gt 0.1316
_refine_ls_wR_factor_ref 0.1408
_reflns_number_gt 1649
_reflns_number_total 1916
_reflns_threshold_expression I>2\s(I)
_cod_data_source_file qs3030.cif
_cod_data_source_block MgCl2_12H2O
_cod_database_code 2019270
_shelx_space_group_comment
;
The symmetry employed for this shelxl refinement is uniquely defined
by the following loop, which should always be used as a source of
symmetry information in preference to the above space-group names.
They are only intended as comments.
;
_shelxl_version_number .000002012

loop_
_space_group_symop_operation_xyz
'x, y, z'
'-x+1/2, y+1/2, -z+1/2'
'-x, -y, -z'
'x-1/2, -y-1/2, z-1/2'

loop_
_atom_site_type_symbol
_atom_site_label
_atom_site_fract_x
_atom_site_fract_y
_atom_site_fract_z
_atom_site_U_iso_or_equiv
_atom_site_adp_type
_atom_site_calc_flag
_atom_site_occupancy
Cl Cl1 0.24946(6) 0.19019(3) 0.01260(6) 0.0273(2) Uani d 1
Mg Mg1 0.0000 0.0000 0.5000 0.0204(3) Uani d 1
O O5 0.3377(2) 0.98878(10) 0.19001(19) 0.0287(3) Uani d 1
O O3 0.8420(2) 0.29031(12) 0.9073(2) 0.0323(4) Uani d 1
O O2 -0.1147(2) 0.12266(10) 0.37546(17) 0.0299(4) Uani d 1
O O4 0.6795(2) 0.15162(11) 0.03240(19) 0.0312(4) Uani d 1
O O1 -0.0221(2) 0.04993(11) 0.71709(18) 0.0304(4) Uani d 1
O O6 0.2781(2) 0.05679(10) 0.57454(18) 0.0294(4) Uani d 1
H H1B -0.115(4) 0.037(2) 0.747(4) 0.049(8) Uiso d 1
H H4A 0.724(5) 0.1927(18) -0.012(4) 0.055(11) Uiso d 1
H H4B 0.566(2) 0.1625(19) 0.030(4) 0.032(7) Uiso d 1
H H5B 0.325(5) 0.951(2) 0.112(3) 0.059(10) Uiso d 1
H H3A 0.959(2) 0.271(2) 0.941(4) 0.049(8) Uiso d 1
H H6B 0.305(5) 0.1014(15) 0.524(4) 0.044(8) Uiso d 1
H H2B -0.152(5) 0.1647(18) 0.424(4) 0.053(9) Uiso d 1
H H5A 0.313(5) 1.0418(12) 0.145(4) 0.049(9) Uiso d 1
H H1A 0.056(4) 0.0846(19) 0.792(3) 0.043(8) Uiso d 1
H H6A 0.385(3) 0.034(2) 0.642(3) 0.048(8) Uiso d 1
H H3B 0.796(8) 0.292(4) 0.8004(13) 0.100(17) Uiso d 1
H H2A -0.177(5) 0.127(3) 0.2699(14) 0.069(11) Uiso d 1

loop_
_atom_site_aniso_label
_atom_site_aniso_U_11
_atom_site_aniso_U_22
_atom_site_aniso_U_33
_atom_site_aniso_U_12
_atom_site_aniso_U_13
_atom_site_aniso_U_23
Cl1 0.0247(3) 0.0254(3) 0.0284(3) -0.00034(15) 0.0071(2) 0.00013(15)
Mg1 0.0190(4) 0.0206(5) 0.0193(4) -0.0011(3) 0.0051(3) -0.0012(3)
O5 0.0277(7) 0.0276(7) 0.0285(7) 0.0017(5) 0.0088(6) 0.0016(6)
O3 0.0305(8) 0.0340(8) 0.0323(8) 0.0085(6) 0.0122(6) 0.0027(6)
O2 0.0366(8) 0.0247(7) 0.0244(7) 0.0059(6) 0.0080(5) 0.0013(5)
O4 0.0274(7) 0.0347(8) 0.0312(7) 0.0058(6) 0.0112(6) 0.0042(6)
O1 0.0284(7) 0.0374(8) 0.0268(7) -0.0093(6) 0.0123(5) -0.0117(6)
O6 0.0201(6) 0.0311(8) 0.0306(7) -0.0052(5) 0.0033(5) 0.0042(6)

loop_
_atom_type_symbol
_atom_type_description
_atom_type_scat_dispersion_real
_atom_type_scat_dispersion_imag
_atom_type_scat_source
Mg Mg 0.0486 0.0363 'International Tables Vol C Tables 4.2.6.8 and 6.1.1.4'
Cl Cl 0.1484 0.1585 'International Tables Vol C Tables 4.2.6.8 and 6.1.1.4'
O O 0.0106 0.0060 'International Tables Vol C Tables 4.2.6.8 and 6.1.1.4'
H H 0.0000 0.0000 'International Tables Vol C Tables 4.2.6.8 and 6.1.1.4'

loop_
_geom_angle_atom_site_label_1
_geom_angle_atom_site_label_2
_geom_angle_atom_site_label_3
_geom_angle_site_symmetry_1
_geom_angle_site_symmetry_3
_geom_angle
O6 Mg1 O6 . 3_556 180.0
O6 Mg1 O1 . . 90.33(6)
O6 Mg1 O1 3_556 . 89.67(6)
O6 Mg1 O1 . 3_556 89.66(6)
O6 Mg1 O1 3_556 3_556 90.33(6)
O1 Mg1 O1 . 3_556 180.0
O6 Mg1 O2 . . 88.30(6)
O6 Mg1 O2 3_556 . 91.70(6)
O1 Mg1 O2 . . 90.28(6)
O1 Mg1 O2 3_556 . 89.72(6)
O6 Mg1 O2 . 3_556 91.70(6)
O6 Mg1 O2 3_556 3_556 88.30(6)
O1 Mg1 O2 . 3_556 89.72(6)
O1 Mg1 O2 3_556 3_556 90.28(6)
O2 Mg1 O2 . 3_556 180.0

loop_
_geom_bond_atom_site_label_1
_geom_bond_atom_site_label_2
_geom_bond_site_symmetry_2
_geom_bond_distance
Mg1 O6 . 2.0533(14)
Mg1 O6 3_556 2.0533(14)
Mg1 O1 . 2.0605(15)
Mg1 O1 3_556 2.0605(15)
Mg1 O2 . 2.0644(15)
Mg1 O2 3_556 2.0644(15)

loop_
_geom_hbond_atom_site_label_D
_geom_hbond_atom_site_label_H
_geom_hbond_atom_site_label_A
_geom_hbond_site_symmetry_A
_geom_hbond_distance_DH
_geom_hbond_distance_HA
_geom_hbond_distance_DA
_geom_hbond_angle_DHA
O2 H2A O4 1_455 0.837(10) 1.918(12) 2.751(2) 173(4)
O3 H3B Cl1 4_666 0.841(10) 2.365(17) 3.186(2) 165(5)
O6 H6A O5 3_666 0.834(10) 1.999(13) 2.818(2) 167(3)
O1 H1A Cl1 1_556 0.835(10) 2.404(11) 3.2349(16) 173(3)
O5 H5A Cl1 1_565 0.841(10) 2.381(10) 3.2220(16) 178(3)
O2 H2B Cl1 4_566 0.839(10) 2.433(13) 3.2548(16) 166(3)
O6 H6B O3 4_565 0.838(10) 1.934(11) 2.770(2) 174(3)
O3 H3A Cl1 1_656 0.836(10) 2.293(12) 3.1173(17) 169(3)
O5 H5B O4 3_665 0.841(10) 1.918(12) 2.749(2) 169(4)
O4 H4B Cl1 . 0.839(10) 2.308(10) 3.1468(17) 178(3)
O4 H4A O3 1_554 0.837(10) 1.921(11) 2.755(2) 175(4)
O1 H1B O5 3_566 0.840(10) 1.952(10) 2.792(2) 178(4)
O2 H2A O4 1_455 0.837(10) 1.918(12) 2.751(2) 173(4)
O3 H3B Cl1 4_666 0.841(10) 2.365(17) 3.186(2) 165(5)
O6 H6A O5 3_666 0.834(10) 1.999(13) 2.818(2) 167(3)
O1 H1A Cl1 1_556 0.835(10) 2.404(11) 3.2349(16) 173(3)
O5 H5A Cl1 1_565 0.841(10) 2.381(10) 3.2220(16) 178(3)
O2 H2B Cl1 4_566 0.839(10) 2.433(13) 3.2548(16) 166(3)
O6 H6B O3 4_565 0.838(10) 1.934(11) 2.770(2) 174(3)
O3 H3A Cl1 1_656 0.836(10) 2.293(12) 3.1173(17) 169(3)
O5 H5B O4 3_665 0.841(10) 1.918(12) 2.749(2) 169(4)
O4 H4B Cl1 . 0.839(10) 2.308(10) 3.1468(17) 178(3)
O4 H4A O3 1_554 0.837(10) 1.921(11) 2.755(2) 175(4)
O1 H1B O5 3_566 0.840(10) 1.952(10) 2.792(2) 178(4)
O1 H1B O5 3_566 0.840(10) 1.952(10) 2.792(2) 178(4)
O4 H4A O3 1_554 0.837(10) 1.921(11) 2.755(2) 175(4)
O4 H4B Cl1 . 0.839(10) 2.308(10) 3.1468(17) 178(3)
O5 H5B O4 3_665 0.841(10) 1.918(12) 2.749(2) 169(4)
O3 H3A Cl1 1_656 0.836(10) 2.293(12) 3.1173(17) 169(3)
O6 H6B O3 4_565 0.838(10) 1.934(11) 2.770(2) 174(3)
O2 H2B Cl1 4_566 0.839(10) 2.433(13) 3.2548(16) 166(3)
O5 H5A Cl1 1_565 0.841(10) 2.381(10) 3.2220(16) 178(3)
O1 H1A Cl1 1_556 0.835(10) 2.404(11) 3.2349(16) 173(3)
O6 H6A O5 3_666 0.834(10) 1.999(13) 2.818(2) 167(3)
O3 H3B Cl1 4_666 0.841(10) 2.365(17) 3.186(2) 165(5)
O2 H2A O4 1_455 0.837(10) 1.918(12) 2.751(2) 173(4)
